data_8101886
loop_
_publ_author_name
'Torabi, A. A.'
'Kian, R.'
'Souldozi, A.'
'Welter, R.'

_publ_section_title
;
Crystal structure of dichloro(pyridine-2-aldoxime-N,N')mercury(II), 
HgCl~2~(NC~5~H~4~CHNOH)
;
_journal_issue 4
_journal_name_full 'Zeitschrift f\"ur Kristallographie - New Crystal Structures'
_journal_page_first 613
_journal_page_last 614
_journal_volume 220
_journal_year 2005
_chemical_formula_moiety 'C6 H6 Cl2 Hg N2 O'
_chemical_formula_structural HgCl2(NC5H4CHNOH)
_chemical_formula_sum 'C6 H6 Cl2 Hg N2 O'
_chemical_formula_weight 393.62
_chemical_name_systematic
; 
 dichloro(pyridine-2-aldoxime-N,N')mercury(II) 
;
_space_group_IT_number 2
_symmetry_cell_setting triclinic
_symmetry_space_group_name_Hall '-P 1'
_symmetry_space_group_name_H-M 'P -1'
_atom_sites_solution_hydrogens geom
_atom_sites_solution_primary direct
_atom_sites_solution_secondary difmap
_audit_creation_method SHELXL-97
_cell_angle_alpha 107.06(5)
_cell_angle_beta 95.90(5)
_cell_angle_gamma 95.22(5)
_cell_formula_units_Z 2
_cell_length_a 3.87500(10)
_cell_length_b 8.7240(3)
_cell_length_c 13.9420(5)
_cell_measurement_reflns_used 3687
_cell_measurement_temperature 173(2)
_cell_measurement_theta_max 30.034
_cell_measurement_theta_min 0.998
_cell_volume 444.54(15)
_computing_cell_refinement 'Denzo (Nonius B.V., 1998)'
_computing_data_collection 'Collect (Nonius B.V., 1998)'
_computing_data_reduction 'Denzo (Nonius B.V., 1998)'
_computing_molecular_graphics 'PLATON 98 (Spek, 1998)'
_computing_publication_material 'SHELXL-97 (Sheldrick, 1997)'
_computing_structure_refinement 'SHELXL-97 (Sheldrick, 1997)'
_computing_structure_solution 'SHELXS-97 (Sheldrick, 1997)'
_diffrn_ambient_temperature 173(2)
_diffrn_measured_fraction_theta_full 0.995
_diffrn_measured_fraction_theta_max 0.995
_diffrn_measurement_device_type 'Nonius KappaCCD'
_diffrn_measurement_method phi
_diffrn_radiation_monochromator graphite
_diffrn_radiation_source 'fine-focus sealed tube'
_diffrn_radiation_type MoK\a
_diffrn_radiation_wavelength 0.71073
_diffrn_reflns_av_R_equivalents 0.061
_diffrn_reflns_av_sigmaI/netI 0.0993
_diffrn_reflns_limit_h_max 5
_diffrn_reflns_limit_h_min -5
_diffrn_reflns_limit_k_max 11
_diffrn_reflns_limit_k_min -12
_diffrn_reflns_limit_l_max 19
_diffrn_reflns_limit_l_min 0
_diffrn_reflns_number 2598
_diffrn_reflns_theta_full 30.05
_diffrn_reflns_theta_max 30.05
_diffrn_reflns_theta_min 1.54
_exptl_absorpt_coefficient_mu 17.862
_exptl_absorpt_correction_T_max 0.410
_exptl_absorpt_correction_T_min 0.370
_exptl_absorpt_correction_type multi-scan
_exptl_absorpt_process_details
;
 multi-scan from symmetry-related measurements 
 Sortav (Blessing 1995)
;
_exptl_crystal_colour colorless
_exptl_crystal_density_diffrn 2.941
_exptl_crystal_density_method 'not measured'
_exptl_crystal_description prism
_exptl_crystal_F_000 356
_exptl_crystal_size_max 0.05
_exptl_crystal_size_mid 0.05
_exptl_crystal_size_min 0.05
_refine_diff_density_max 3.323
_refine_diff_density_min -3.349
_refine_diff_density_rms 0.372
_refine_ls_extinction_coef 0.014(2)
_refine_ls_extinction_expression Fc^*^=kFc[1+0.001xFc^2^\l^3^/sin(2\q)]^-1/4^
_refine_ls_extinction_method SHELXL
_refine_ls_goodness_of_fit_ref 1.106
_refine_ls_hydrogen_treatment constr
_refine_ls_matrix_type full
_refine_ls_number_parameters 110
_refine_ls_number_reflns 2597
_refine_ls_number_restraints 0
_refine_ls_restrained_S_all 1.106
_refine_ls_R_factor_all 0.0479
_refine_ls_R_factor_gt 0.0439
_refine_ls_shift/su_max 0.001
_refine_ls_shift/su_mean 0.000
_refine_ls_structure_factor_coef Fsqd
_refine_ls_weighting_details 'calc w=1/[\s^2^(Fo^2^)+(0.0575P)^2^+0.2796P] where P=(Fo^2^+2Fc^2^)/3'
_refine_ls_weighting_scheme calc
_refine_ls_wR_factor_gt 0.1246
_refine_ls_wR_factor_ref 0.1289
_reflns_number_gt 2370
_reflns_number_total 2597
_reflns_threshold_expression >2sigma(I)
_cod_data_source_file 1267-1675.cff
_cod_data_source_block shelxl
_cod_database_code 8101886

loop_
_symmetry_equiv_pos_as_xyz
'x, y, z'
'-x, -y, -z'

loop_
_atom_site_label
_atom_site_type_symbol
_atom_site_fract_x
_atom_site_fract_y
_atom_site_fract_z
_atom_site_U_iso_or_equiv
_atom_site_adp_type
_atom_site_occupancy
_atom_site_symmetry_multiplicity
_atom_site_Wyckoff_symbol
_atom_site_calc_flag
_atom_site_refinement_flags
_atom_site_disorder_assembly
_atom_site_disorder_group
Hg1 Hg 0.68096(7) 0.98022(3) 0.75093(2) 0.02148(16) Uani 1 2 i d . . .
Cl1 Cl 0.3869(5) 1.1181(2) 0.88951(14) 0.0214(3) Uani 1 2 i d . . .
Cl2 Cl 0.9983(5) 1.0659(2) 0.63150(14) 0.0224(4) Uani 1 2 i d . . .
O1 O 0.1843(19) 0.7136(8) 0.5239(5) 0.0297(14) Uani 1 2 i d . . .
H1O H 0.1501 0.8056 0.5202 0.045 Uiso 1 2 i calc . . .
N1 N 0.7771(17) 0.7414(8) 0.7914(5) 0.0191(12) Uani 1 2 i d . . .
N2 N 0.3718(18) 0.7291(9) 0.6174(5) 0.0218(12) Uani 1 2 i d . . .
C1 C 0.965(2) 0.7438(9) 0.8775(6) 0.0204(14) Uani 1 2 i d . . .
H1 H 1.0544 0.8453 0.9257 0.025 Uiso 1 2 i calc . . .
C2 C 1.035(2) 0.6030(11) 0.8997(6) 0.0245(15) Uani 1 2 i d . . .
H2 H 1.1710 0.6085 0.9617 0.029 Uiso 1 2 i calc . . .
C3 C 0.904(2) 0.4560(10) 0.8301(6) 0.0235(15) Uani 1 2 i d . . .
H3 H 0.9484 0.3586 0.8437 0.028 Uiso 1 2 i calc . . .
C4 C 0.707(2) 0.4506(10) 0.7400(7) 0.0242(15) Uani 1 2 i d . . .
H4 H 0.6170 0.3504 0.6905 0.029 Uiso 1 2 i calc . . .
C5 C 0.646(2) 0.5967(9) 0.7245(6) 0.0175(13) Uani 1 2 i d . . .
C6 C 0.436(2) 0.5967(10) 0.6300(6) 0.0213(14) Uani 1 2 i d . . .
H6 H 0.3489 0.4975 0.5791 0.026 Uiso 1 2 i calc . . .

loop_
_atom_site_aniso_label
_atom_site_aniso_U_11
_atom_site_aniso_U_22
_atom_site_aniso_U_33
_atom_site_aniso_U_23
_atom_site_aniso_U_13
_atom_site_aniso_U_12
Hg1 0.0232(2) 0.0181(2) 0.0213(2) 0.00314(11) 0.00492(11) 0.00082(11)
Cl1 0.0180(7) 0.0232(8) 0.0193(8) 0.0010(6) 0.0028(6) 0.0011(6)
Cl2 0.0228(8) 0.0245(9) 0.0213(8) 0.0077(7) 0.0049(6) 0.0048(6)
O1 0.034(3) 0.023(3) 0.027(3) 0.004(2) -0.010(3) 0.003(2)
N1 0.017(3) 0.013(3) 0.024(3) 0.004(2) 0.000(2) -0.003(2)
N2 0.017(3) 0.022(3) 0.025(3) 0.007(3) -0.002(2) 0.000(2)
C1 0.023(3) 0.019(3) 0.016(3) 0.002(3) 0.002(3) -0.006(3)
C2 0.024(4) 0.026(4) 0.023(4) 0.009(3) -0.001(3) -0.003(3)
C3 0.026(4) 0.019(3) 0.025(4) 0.008(3) 0.001(3) 0.001(3)
C4 0.023(4) 0.020(3) 0.029(4) 0.008(3) 0.004(3) 0.001(3)
C5 0.017(3) 0.014(3) 0.017(3) 0.000(2) 0.003(2) 0.000(2)
C6 0.023(3) 0.019(3) 0.017(3) 0.000(3) 0.001(3) 0.003(3)

loop_
_atom_type_symbol
_atom_type_description
_atom_type_scat_dispersion_real
_atom_type_scat_dispersion_imag
_atom_type_scat_source
C C 0.0033 0.0016 'International Tables Vol C Tables 4.2.6.8 and 6.1.1.4'
H H 0.0000 0.0000 'International Tables Vol C Tables 4.2.6.8 and 6.1.1.4'
Cl Cl 0.1484 0.1585 'International Tables Vol C Tables 4.2.6.8 and 6.1.1.4'
Hg Hg -2.3894 9.2266 'International Tables Vol C Tables 4.2.6.8 and 6.1.1.4'
N N 0.0061 0.0033 'International Tables Vol C Tables 4.2.6.8 and 6.1.1.4'
O O 0.0106 0.0060 'International Tables Vol C Tables 4.2.6.8 and 6.1.1.4'

loop_
_geom_angle_atom_site_label_1
_geom_angle_atom_site_label_2
_geom_angle_atom_site_label_3
_geom_angle
_geom_angle_site_symmetry_1
_geom_angle_site_symmetry_3
_geom_angle_publ_flag
N1 Hg1 Cl1 101.38(18) . . ?
N1 Hg1 Cl2 121.48(18) . . ?
Cl1 Hg1 Cl2 134.10(7) . . ?
N1 Hg1 N2 67.5(2) . . ?
Cl1 Hg1 N2 120.00(18) . . ?
Cl2 Hg1 N2 92.97(18) . . ?
N2 O1 H1O 109.5 . . ?
C1 N1 C5 118.2(7) . . ?
C1 N1 Hg1 122.4(5) . . ?
C5 N1 Hg1 119.5(5) . . ?
C6 N2 O1 114.1(7) . . ?
C6 N2 Hg1 115.7(5) . . ?
O1 N2 Hg1 129.3(5) . . ?
N1 C1 C2 122.6(7) . . ?
N1 C1 H1 118.7 . . ?
C2 C1 H1 118.7 . . ?
C3 C2 C1 118.7(7) . . ?
C3 C2 H2 120.7 . . ?
C1 C2 H2 120.7 . . ?
C2 C3 C4 119.8(8) . . ?
C2 C3 H3 120.1 . . ?
C4 C3 H3 120.1 . . ?
C3 C4 C5 117.7(8) . . ?
C3 C4 H4 121.1 . . ?
C5 C4 H4 121.1 . . ?
N1 C5 C4 123.1(7) . . ?
N1 C5 C6 117.4(7) . . ?
C4 C5 C6 119.6(7) . . ?
N2 C6 C5 119.5(7) . . ?
N2 C6 H6 120.2 . . ?
C5 C6 H6 120.2 . . ?

loop_
_geom_bond_atom_site_label_1
_geom_bond_atom_site_label_2
_geom_bond_distance
_geom_bond_site_symmetry_2
_geom_bond_publ_flag
Hg1 N1 2.363(6) . ?
Hg1 Cl1 2.412(2) . ?
Hg1 Cl2 2.414(2) . ?
Hg1 N2 2.524(7) . ?
O1 N2 1.389(9) . ?
O1 H1O 0.8400 . ?
N1 C1 1.333(10) . ?
N1 C5 1.347(9) . ?
N2 C6 1.261(10) . ?
C1 C2 1.394(11) . ?
C1 H1 0.9500 . ?
C2 C3 1.377(12) . ?
C2 H2 0.9500 . ?
C3 C4 1.387(11) . ?
C3 H3 0.9500 . ?
C4 C5 1.390(11) . ?
C4 H4 0.9500 . ?
C5 C6 1.477(10) . ?
C6 H6 0.9500 . ?

loop_
_geom_torsion_atom_site_label_1
_geom_torsion_atom_site_label_2
_geom_torsion_atom_site_label_3
_geom_torsion_atom_site_label_4
_geom_torsion
_geom_torsion_site_symmetry_1
_geom_torsion_site_symmetry_2
_geom_torsion_site_symmetry_3
_geom_torsion_site_symmetry_4
_geom_torsion_publ_flag
Cl1 Hg1 N1 C1 -59.8(6) . . . . ?
Cl2 Hg1 N1 C1 103.0(6) . . . . ?
N2 Hg1 N1 C1 -177.8(7) . . . . ?
Cl1 Hg1 N1 C5 121.9(6) . . . . ?
Cl2 Hg1 N1 C5 -75.2(6) . . . . ?
N2 Hg1 N1 C5 4.0(5) . . . . ?
N1 Hg1 N2 C6 -5.7(6) . . . . ?
Cl1 Hg1 N2 C6 -96.2(6) . . . . ?
Cl2 Hg1 N2 C6 117.3(6) . . . . ?
N1 Hg1 N2 O1 -174.5(7) . . . . ?
Cl1 Hg1 N2 O1 95.1(7) . . . . ?
Cl2 Hg1 N2 O1 -51.5(7) . . . . ?
C5 N1 C1 C2 1.2(12) . . . . ?
Hg1 N1 C1 C2 -177.1(6) . . . . ?
N1 C1 C2 C3 -0.3(13) . . . . ?
C1 C2 C3 C4 0.1(13) . . . . ?
C2 C3 C4 C5 -0.9(13) . . . . ?
C1 N1 C5 C4 -2.0(12) . . . . ?
Hg1 N1 C5 C4 176.3(6) . . . . ?
C1 N1 C5 C6 179.3(7) . . . . ?
Hg1 N1 C5 C6 -2.3(9) . . . . ?
C3 C4 C5 N1 1.8(13) . . . . ?
C3 C4 C5 C6 -179.5(7) . . . . ?
O1 N2 C6 C5 177.4(7) . . . . ?
Hg1 N2 C6 C5 6.9(10) . . . . ?
N1 C5 C6 N2 -3.4(12) . . . . ?
C4 C5 C6 N2 177.9(8) . . . . ?
